data_7039892
loop_
_publ_author_name
'Lu, Zhongkai'
'Gao, Yan'
'Chen, Hong'
'Liu, Zhao'
'Chen, Lifang'
'Sun, Licheng'

_publ_section_title
;
 Efficient molecular ruthenium catalysts containing anionic ligands for
 water oxidation.
;
_journal_issue 46
_journal_name_full 'Dalton transactions (Cambridge, England : 2003)'
_journal_page_first 18459
_journal_page_last 18464
_journal_paper_doi 10.1039/c6dt02056a
_journal_volume 45
_journal_year 2016
_chemical_formula_moiety 'C31 H28 N6 O2 Ru, 7(H2 O)'
_chemical_formula_sum 'C31 H42 N6 O9 Ru'
_chemical_formula_weight 743.77
_space_group_crystal_system monoclinic
_space_group_IT_number 9
_space_group_name_Hall 'C -2yc'
_space_group_name_H-M_alt 'C 1 c 1'
_symmetry_space_group_name_Hall 'C -2yc'
_symmetry_space_group_name_H-M 'C 1 c 1'
_atom_sites_solution_hydrogens geom
_atom_sites_solution_primary direct
_audit_creation_date 2016-07-07
_audit_creation_method
;
Olex2 1.2
(compiled 2016.02.19 svn.r3266 for OlexSys, GUI svn.r5155)
;
_audit_update_record
;
2016-07-08 deposited with the CCDC.
2016-07-11 downloaded from the CCDC.
;
_cell_angle_alpha 90
_cell_angle_beta 99.017(2)
_cell_angle_gamma 90
_cell_formula_units_Z 12
_cell_length_a 14.819(2)
_cell_length_b 25.424(3)
_cell_length_c 29.317(5)
_cell_measurement_reflns_used 6890
_cell_measurement_temperature 296(2)
_cell_measurement_theta_max 24.41
_cell_measurement_theta_min 3.23
_cell_volume 10909(3)
_computing_cell_refinement 'CrysAlisPro 1.171.38.41 (Rigaku OD, 2015)'
_computing_data_collection 'CrysAlisPro 1.171.38.41 (Rigaku OD, 2015)'
_computing_data_reduction 'CrysAlisPro 1.171.38.41 (Rigaku OD, 2015)'
_computing_molecular_graphics 'Olex2 (Dolomanov et al., 2009)'
_computing_publication_material 'Olex2 (Dolomanov et al., 2009)'
_computing_structure_refinement 'ShelXL (Sheldrick, 2015)'
_computing_structure_solution 'ShelXT (Sheldrick, 2015)'
_diffrn_ambient_temperature 296.15
_diffrn_measured_fraction_theta_full 0.997
_diffrn_measured_fraction_theta_max 0.997
_diffrn_measurement_device_type 'Saxi goniometer imported SAXI images'
_diffrn_measurement_method 'phi and omega scans'
_diffrn_radiation_type MoK\a
_diffrn_radiation_wavelength 0.71073
_diffrn_reflns_av_R_equivalents 0.0572
_diffrn_reflns_av_unetI/netI 0.1045
_diffrn_reflns_Laue_measured_fraction_full 0.997
_diffrn_reflns_Laue_measured_fraction_max 0.997
_diffrn_reflns_limit_h_max 16
_diffrn_reflns_limit_h_min -17
_diffrn_reflns_limit_k_max 26
_diffrn_reflns_limit_k_min -30
_diffrn_reflns_limit_l_max 34
_diffrn_reflns_limit_l_min -34
_diffrn_reflns_number 23177
_diffrn_reflns_point_group_measured_fraction_full 0.997
_diffrn_reflns_point_group_measured_fraction_max 0.997
_diffrn_reflns_theta_full 25.027
_diffrn_reflns_theta_max 25.027
_diffrn_reflns_theta_min 1.602
_diffrn_source 'Enhance (Mo) X-ray Source'
_exptl_absorpt_coefficient_mu 0.488
_exptl_absorpt_correction_T_max 1.00000
_exptl_absorpt_correction_T_min 0.62080
_exptl_absorpt_correction_type multi-scan
_exptl_absorpt_process_details
;
CrysAlisPro, Agilent Technologies,
Version 1.171.37.35 (release 13-08-2014 CrysAlis171 .NET)
(compiled Aug 13 2014,18:06:01)
Empirical absorption correction using spherical harmonics,
 implemented in SCALE3 ABSPACK scaling algorithm.
;
_exptl_crystal_colour red
_exptl_crystal_colour_primary red
_exptl_crystal_density_diffrn 1.359
_exptl_crystal_description plate
_exptl_crystal_F_000 4632
_exptl_crystal_size_max 0.12
_exptl_crystal_size_mid 0.12
_exptl_crystal_size_min 0.08
_refine_diff_density_max 0.584
_refine_diff_density_min -0.532
_refine_diff_density_rms 0.060
_refine_ls_abs_structure_details
;
 Refined as an inversion twin.
;
_refine_ls_abs_structure_Flack 0.34(5)
_refine_ls_extinction_method none
_refine_ls_goodness_of_fit_ref 0.930
_refine_ls_hydrogen_treatment constr
_refine_ls_matrix_type full
_refine_ls_number_parameters 1163
_refine_ls_number_reflns 15693
_refine_ls_number_restraints 1127
_refine_ls_restrained_S_all 0.915
_refine_ls_R_factor_all 0.1035
_refine_ls_R_factor_gt 0.0592
_refine_ls_shift/su_max 0.019
_refine_ls_shift/su_mean 0.000
_refine_ls_structure_factor_coef Fsqd
_refine_ls_weighting_details 'w=1/[\s^2^(Fo^2^)+(0.0610P)^2^] where P=(Fo^2^+2Fc^2^)/3'
_refine_ls_weighting_scheme calc
_refine_ls_wR_factor_gt 0.1316
_refine_ls_wR_factor_ref 0.1506
_reflns_Friedel_coverage 0.998
_reflns_Friedel_fraction_full 0.997
_reflns_Friedel_fraction_max 0.997
_reflns_number_gt 9189
_reflns_number_total 15693
_reflns_threshold_expression 'I > 2\s(I)'
_cod_data_source_file c6dt02056a2.cif
_cod_data_source_block afinal
_cod_depositor_comments 'Adding full bibliography for 7039892.cif.'
_cod_database_code 7039892
_shelx_space_group_comment
;
The symmetry employed for this shelxl refinement is uniquely defined
by the following loop, which should always be used as a source of
symmetry information in preference to the above space-group names.
They are only intended as comments.
;
_shelx_estimated_absorpt_t_max 0.962
_shelx_estimated_absorpt_t_min 0.944
_olex2_refinement_description
;
1. Twinned data refinement
 Scales: 0.2 0.8
2. Fixed Uiso
 At 1.2 times of:
  All C(H) groups
 At 1.5 times of:
  All C(H,H,H) groups
3. Rigid body (RIGU) restrains
 All non-hydrogen atoms
 with sigma for 1-2 distances of 0.004 and sigma for 1-3 distances of 0.004
4.a Me refined with riding coordinates:
 C17(H17A,H17B,H17C), C23(H23A,H23B,H23C), C29(H29A,H29B,H29C), C48(H48A,H48B,
 H48C), C54(H54A,H54B,H54C), C60(H60A,H60B,H60C), C79(H79A,H79B,H79C), C85(H85A,
 H85B,H85C), C91(H91A,H91B,H91C)
4.b Aromatic/amide H refined with riding coordinates:
 C3(H3), C4(H4), C5(H5), C9(H9), C10(H10), C11(H11), C12(H12), C14(H14),
 C15(H15), C18(H18), C19(H19), C20(H20), C21(H21), C24(H24), C25(H25), C26(H26),
  C27(H27), C30(H30), C31(H31), C34(H34), C35(H35), C36(H36), C40(H40),
 C41(H41), C42(H42), C43(H43), C45(H45), C46(H46), C49(H49), C50(H50), C51(H51),
  C52(H52), C55(H55), C56(H56), C57(H57), C58(H58), C61(H61), C62(H62),
 C65(H65), C66(H66), C67(H67), C71(H71), C72(H72), C73(H73), C74(H74), C76(H76),
  C77(H77), C80(H80), C81(H81), C82(H82), C83(H83), C86(H86), C87(H87),
 C88(H88), C89(H89), C92(H92), C93(H93)
;
_shelx_shelxl_version_number 2014/7
_olex2_submission_special_instructions 'No special instructions were received'
_platon_squeeze_void_probe_radius 1.20

loop_
_space_group_symop_operation_xyz
'x, y, z'
'x, -y, z+1/2'
'x+1/2, y+1/2, z'
'x+1/2, -y+1/2, z+1/2'

loop_
_atom_site_label
_atom_site_type_symbol
_atom_site_fract_x
_atom_site_fract_y
_atom_site_fract_z
_atom_site_U_iso_or_equiv
_atom_site_adp_type
_atom_site_occupancy
_atom_site_site_symmetry_order
_atom_site_calc_flag
_atom_site_refinement_flags_posn
_atom_site_refinement_flags_adp
Ru1 Ru 0.14866(6) 0.43912(4) 0.18167(3) 0.0626(3) Uani 1 1 d . U
Ru2 Ru 0.86327(10) 0.62046(3) 0.32501(5) 0.0746(4) Uani 1 1 d . U
Ru3 Ru 0.55494(6) 0.43108(4) 0.45644(3) 0.0607(3) Uani 1 1 d . U
O1 O 0.0936(7) 0.3858(3) 0.2269(4) 0.085(3) Uani 1 1 d . U
O2 O 0.0896(8) 0.3771(4) 0.3036(4) 0.110(4) Uani 1 1 d . U
O3 O 0.9919(6) 0.6318(3) 0.3727(3) 0.088(2) Uani 1 1 d . U
O4 O 1.1003(9) 0.5864(6) 0.4172(5) 0.144(4) Uani 1 1 d . U
O5 O 0.6058(6) 0.3778(3) 0.4104(3) 0.073(2) Uani 1 1 d . U
O6 O 0.6143(8) 0.3694(4) 0.3351(4) 0.100(3) Uani 1 1 d . U
N1 N 0.1800(8) 0.4763(4) 0.2405(3) 0.062(2) Uani 1 1 d . U
N2 N 0.2111(7) 0.5057(4) 0.1609(4) 0.065(3) Uani 1 1 d . U
N3 N 0.2800(8) 0.5847(5) 0.1885(4) 0.077(3) Uani 1 1 d . U
N4 N 0.0229(8) 0.4784(4) 0.1681(4) 0.065(3) Uani 1 1 d . U
N5 N 0.1129(8) 0.3959(4) 0.1212(4) 0.069(3) Uani 1 1 d . U
N6 N 0.2691(7) 0.3982(4) 0.1929(3) 0.059(2) Uani 1 1 d . U
N7 N 0.9020(8) 0.5454(5) 0.3400(4) 0.086(3) Uani 1 1 d . U
N8 N 0.7636(8) 0.5789(4) 0.2861(4) 0.073(2) Uani 1 1 d . U
N9 N 0.7138(10) 0.4969(5) 0.2598(5) 0.091(3) Uani 1 1 d . U
N10 N 0.9298(8) 0.6245(4) 0.2680(4) 0.075(3) Uani 1 1 d . U
N11 N 0.8451(8) 0.7021(3) 0.3172(4) 0.058(2) Uani 1 1 d . U
N12 N 0.7928(8) 0.6250(4) 0.3824(4) 0.072(3) Uani 1 1 d . U
N13 N 0.4921(8) 0.4986(4) 0.4776(4) 0.060(2) Uani 1 1 d . U
N14 N 0.4291(8) 0.5771(4) 0.4535(4) 0.071(3) Uani 1 1 d . U
N15 N 0.5249(7) 0.4686(4) 0.3981(4) 0.061(2) Uani 1 1 d . U
N16 N 0.6816(8) 0.4683(4) 0.4712(4) 0.064(3) Uani 1 1 d . U
N17 N 0.5896(7) 0.3846(4) 0.5163(4) 0.063(2) Uani 1 1 d . U
N18 N 0.4297(7) 0.3892(4) 0.4446(3) 0.059(2) Uani 1 1 d . U
C1 C 0.1115(10) 0.4020(6) 0.2693(6) 0.077(4) Uani 1 1 d . U
C2 C 0.1574(10) 0.4536(5) 0.2775(5) 0.067(3) Uani 1 1 d . U
C3 C 0.1855(11) 0.4788(6) 0.3222(5) 0.083(4) Uani 1 1 d . U
H3 H 0.1737 0.4628 0.3492 0.100 Uiso 1 1 calc R U
C4 C 0.2287(11) 0.5255(6) 0.3241(5) 0.083(4) Uani 1 1 d . U
H4 H 0.2440 0.5429 0.3521 0.100 Uiso 1 1 calc R U
C5 C 0.2500(10) 0.5472(5) 0.2843(5) 0.076(3) Uani 1 1 d . U
H5 H 0.2793 0.5797 0.2853 0.091 Uiso 1 1 calc R U
C6 C 0.2282(9) 0.5210(5) 0.2433(5) 0.065(3) Uani 1 1 d . U
C7 C 0.2417(9) 0.5385(5) 0.1971(5) 0.060(3) Uani 1 1 d . U
C8 C 0.2772(10) 0.5801(6) 0.1406(6) 0.081(4) Uani 1 1 d . U
C9 C 0.3058(12) 0.6183(7) 0.1099(7) 0.105(5) Uani 1 1 d . U
H9 H 0.3347 0.6495 0.1203 0.126 Uiso 1 1 calc R U
C10 C 0.2881(12) 0.6060(8) 0.0662(7) 0.113(5) Uani 1 1 d . U
H10 H 0.3031 0.6309 0.0454 0.135 Uiso 1 1 calc R U
C11 C 0.2489(11) 0.5593(7) 0.0476(6) 0.101(5) Uani 1 1 d . U
H11 H 0.2430 0.5533 0.0160 0.121 Uiso 1 1 calc R U
C12 C 0.2179(11) 0.5208(7) 0.0767(5) 0.095(4) Uani 1 1 d . U
H12 H 0.1881 0.4901 0.0656 0.114 Uiso 1 1 calc R U
C13 C 0.2367(10) 0.5336(5) 0.1237(5) 0.077(4) Uani 1 1 d . U
C14 C 0.0038(11) 0.5087(6) 0.1305(5) 0.085(4) Uani 1 1 d . U
H14 H 0.0480 0.5137 0.1116 0.102 Uiso 1 1 calc R U
C15 C -0.0806(12) 0.5327(6) 0.1192(6) 0.093(4) Uani 1 1 d . U
H15 H -0.0915 0.5536 0.0929 0.111 Uiso 1 1 calc R U
C16 C -0.1484(11) 0.5266(5) 0.1453(5) 0.078(4) Uani 1 1 d . U
C17 C -0.2405(12) 0.5514(7) 0.1330(6) 0.115(6) Uani 1 1 d . U
H17A H -0.2778 0.5422 0.1557 0.173 Uiso 1 1 calc R U
H17B H -0.2339 0.5889 0.1320 0.173 Uiso 1 1 calc R U
H17C H -0.2688 0.5389 0.1033 0.173 Uiso 1 1 calc R U
C18 C -0.1266(11) 0.4971(7) 0.1827(6) 0.093(5) Uani 1 1 d . U
H18 H -0.1703 0.4925 0.2019 0.111 Uiso 1 1 calc R U
C19 C -0.0446(11) 0.4732(6) 0.1946(5) 0.088(4) Uani 1 1 d . U
H19 H -0.0341 0.4528 0.2212 0.106 Uiso 1 1 calc R U
C20 C 0.1709(11) 0.3878(7) 0.0895(5) 0.088(4) Uani 1 1 d . U
H20 H 0.2273 0.4046 0.0938 0.106 Uiso 1 1 calc R U
C21 C 0.1482(12) 0.3556(6) 0.0516(5) 0.090(4) Uani 1 1 d . U
H21 H 0.1883 0.3534 0.0302 0.108 Uiso 1 1 calc R U
C22 C 0.0675(12) 0.3259(6) 0.0437(5) 0.092(4) Uani 1 1 d . U
C23 C 0.0387(14) 0.2887(7) 0.0044(6) 0.139(7) Uani 1 1 d . U
H23A H 0.0860 0.2864 -0.0144 0.209 Uiso 1 1 calc R U
H23B H 0.0281 0.2544 0.0164 0.209 Uiso 1 1 calc R U
H23C H -0.0165 0.3013 -0.0138 0.209 Uiso 1 1 calc R U
C24 C 0.0085(12) 0.3357(6) 0.0765(5) 0.089(4) Uani 1 1 d . U
H24 H -0.0480 0.3190 0.0734 0.107 Uiso 1 1 calc R U
C25 C 0.0336(11) 0.3696(6) 0.1131(5) 0.086(4) Uani 1 1 d . U
H25 H -0.0076 0.3746 0.1336 0.103 Uiso 1 1 calc R U
C26 C 0.2660(10) 0.3435(5) 0.1949(5) 0.072(4) Uani 1 1 d . U
H26 H 0.2095 0.3269 0.1919 0.086 Uiso 1 1 calc R U
C27 C 0.3421(10) 0.3139(5) 0.2008(5) 0.072(4) Uani 1 1 d . U
H27 H 0.3361 0.2775 0.2015 0.086 Uiso 1 1 calc R U
C28 C 0.4301(10) 0.3355(5) 0.2061(5) 0.069(3) Uani 1 1 d . U
C29 C 0.5120(11) 0.2996(6) 0.2096(8) 0.116(7) Uani 1 1 d . U
H29A H 0.4923 0.2636 0.2102 0.174 Uiso 1 1 calc R U
H29B H 0.5424 0.3050 0.1834 0.174 Uiso 1 1 calc R U
H29C H 0.5533 0.3072 0.2374 0.174 Uiso 1 1 calc R U
C30 C 0.4304(9) 0.3890(5) 0.2044(4) 0.065(3) Uani 1 1 d . U
H30 H 0.4863 0.4063 0.2078 0.078 Uiso 1 1 calc R U
C31 C 0.3528(9) 0.4182(5) 0.1981(4) 0.061(3) Uani 1 1 d . U
H31 H 0.3587 0.4546 0.1973 0.074 Uiso 1 1 calc R U
C32 C 1.0282(10) 0.5861(6) 0.3865(6) 0.076(4) Uani 1 1 d . U
C33 C 0.9841(11) 0.5388(6) 0.3721(6) 0.092(4) Uani 1 1 d . U
C34 C 1.0040(11) 0.4908(6) 0.3797(6) 0.084(4) Uani 1 1 d . U
H34 H 1.0564 0.4846 0.4010 0.101 Uiso 1 1 calc R U
C35 C 0.9601(11) 0.4475(6) 0.3612(6) 0.097(4) Uani 1 1 d . U
H35 H 0.9817 0.4139 0.3696 0.117 Uiso 1 1 calc R U
C36 C 0.8753(12) 0.4554(5) 0.3268(7) 0.094(4) Uani 1 1 d . U
H36 H 0.8429 0.4274 0.3117 0.112 Uiso 1 1 calc R U
C37 C 0.8483(14) 0.5069(4) 0.3189(7) 0.076(3) Uani 1 1 d . U
C38 C 0.7713(11) 0.5307(5) 0.2874(5) 0.073(3) Uani 1 1 d . U
C39 C 0.6565(11) 0.5353(6) 0.2384(5) 0.085(3) Uani 1 1 d . U
C40 C 0.5783(11) 0.5264(7) 0.2055(5) 0.108(4) Uani 1 1 d . U
H40 H 0.5613 0.4927 0.1954 0.129 Uiso 1 1 calc R U
C41 C 0.5268(11) 0.5707(7) 0.1885(5) 0.105(4) Uani 1 1 d . U
H41 H 0.4745 0.5666 0.1667 0.125 Uiso 1 1 calc R U
C42 C 0.5541(12) 0.6200(8) 0.2042(6) 0.114(5) Uani 1 1 d . U
H42 H 0.5187 0.6487 0.1926 0.137 Uiso 1 1 calc R U
C43 C 0.6363(11) 0.6299(7) 0.2384(5) 0.104(4) Uani 1 1 d . U
H43 H 0.6522 0.6635 0.2493 0.125 Uiso 1 1 calc R U
C44 C 0.6855(11) 0.5888(7) 0.2525(5) 0.083(4) Uani 1 1 d . U
C45 C 0.8839(12) 0.6428(6) 0.2257(6) 0.086(4) Uani 1 1 d . U
H45 H 0.8211 0.6479 0.2227 0.103 Uiso 1 1 calc R U
C46 C 0.9256(13) 0.6538(6) 0.1882(6) 0.091(4) Uani 1 1 d . U
H46 H 0.8924 0.6662 0.1607 0.109 Uiso 1 1 calc R U
C47 C 1.0181(13) 0.6457(6) 0.1926(7) 0.101(5) Uani 1 1 d . U
C48 C 1.0700(16) 0.6572(8) 0.1458(8) 0.146(8) Uani 1 1 d . U
H48A H 1.0256 0.6692 0.1206 0.220 Uiso 1 1 calc R U
H48B H 1.1164 0.6835 0.1533 0.220 Uiso 1 1 calc R U
H48C H 1.0975 0.6252 0.1372 0.220 Uiso 1 1 calc R U
C49 C 1.0649(12) 0.6283(7) 0.2333(7) 0.118(6) Uani 1 1 d . U
H49 H 1.1279 0.6238 0.2364 0.141 Uiso 1 1 calc R U
C50 C 1.0223(11) 0.6177(6) 0.2684(7) 0.103(5) Uani 1 1 d . U
H50 H 1.0568 0.6048 0.2953 0.124 Uiso 1 1 calc R U
C51 C 0.7695(11) 0.7276(5) 0.3151(5) 0.072(4) Uani 1 1 d . U
H51 H 0.7149 0.7090 0.3130 0.086 Uiso 1 1 calc R U
C52 C 0.7676(11) 0.7814(5) 0.3160(5) 0.074(4) Uani 1 1 d . U
H52 H 0.7109 0.7975 0.3145 0.088 Uiso 1 1 calc R U
C53 C 0.8396(11) 0.8126(4) 0.3186(5) 0.067(3) Uani 1 1 d . U
C54 C 0.8426(14) 0.8709(4) 0.3187(6) 0.095(4) Uani 1 1 d . U
H54A H 0.9048 0.8825 0.3210 0.142 Uiso 1 1 calc R U
H54B H 0.8079 0.8840 0.2906 0.142 Uiso 1 1 calc R U
H54C H 0.8169 0.8841 0.3446 0.142 Uiso 1 1 calc R U
C55 C 0.9282(11) 0.7846(5) 0.3214(5) 0.077(4) Uani 1 1 d . U
H55 H 0.9833 0.8027 0.3241 0.093 Uiso 1 1 calc R U
C56 C 0.9243(10) 0.7302(5) 0.3198(5) 0.071(4) Uani 1 1 d . U
H56 H 0.9787 0.7118 0.3206 0.085 Uiso 1 1 calc R U
C57 C 0.8285(11) 0.6480(6) 0.4196(5) 0.078(4) Uani 1 1 d . U
H57 H 0.8892 0.6584 0.4221 0.094 Uiso 1 1 calc R U
C58 C 0.7850(12) 0.6582(6) 0.4552(6) 0.100(5) Uani 1 1 d . U
H58 H 0.8152 0.6763 0.4807 0.120 Uiso 1 1 calc R U
C59 C 0.6970(12) 0.6424(5) 0.4547(5) 0.080(4) Uani 1 1 d . U
C60 C 0.6450(13) 0.6539(8) 0.4912(7) 0.134(8) Uani 1 1 d . U
H60A H 0.6842 0.6700 0.5166 0.201 Uiso 1 1 calc R U
H60B H 0.5961 0.6776 0.4800 0.201 Uiso 1 1 calc R U
H60C H 0.6202 0.6219 0.5015 0.201 Uiso 1 1 calc R U
C61 C 0.6539(12) 0.6191(7) 0.4149(6) 0.108(5) Uani 1 1 d . U
H61 H 0.5922 0.6105 0.4111 0.130 Uiso 1 1 calc R U
C62 C 0.7076(12) 0.6088(7) 0.3796(6) 0.108(6) Uani 1 1 d . U
H62 H 0.6817 0.5899 0.3537 0.129 Uiso 1 1 calc R U
C63 C 0.5950(11) 0.3943(5) 0.3684(5) 0.078(4) Uani 1 1 d . U
C64 C 0.5485(10) 0.4466(5) 0.3592(5) 0.070(3) Uani 1 1 d . U
C65 C 0.5350(11) 0.4736(6) 0.3179(5) 0.084(4) Uani 1 1 d . U
H65 H 0.5540 0.4591 0.2919 0.101 Uiso 1 1 calc R U
C66 C 0.4946(12) 0.5205(7) 0.3153(5) 0.096(5) Uani 1 1 d . U
H66 H 0.4845 0.5383 0.2873 0.115 Uiso 1 1 calc R U
C67 C 0.4675(11) 0.5431(6) 0.3539(5) 0.085(4) Uani 1 1 d . U
H67 H 0.4374 0.5753 0.3517 0.101 Uiso 1 1 calc R U
C68 C 0.4862(9) 0.5165(5) 0.3969(5) 0.066(3) Uani 1 1 d . U
C69 C 0.4675(10) 0.5319(5) 0.4425(5) 0.070(3) Uani 1 1 d . U
C70 C 0.4314(10) 0.5737(6) 0.4996(5) 0.076(4) Uani 1 1 d . U
C71 C 0.4029(11) 0.6097(6) 0.5301(6) 0.088(4) Uani 1 1 d . U
H71 H 0.3768 0.6418 0.5203 0.105 Uiso 1 1 calc R U
C72 C 0.4163(12) 0.5940(7) 0.5780(6) 0.098(5) Uani 1 1 d . U
H72 H 0.3978 0.6163 0.5999 0.118 Uiso 1 1 calc R U
C73 C 0.4558(13) 0.5471(7) 0.5913(6) 0.102(5) Uani 1 1 d . U
H73 H 0.4643 0.5389 0.6226 0.122 Uiso 1 1 calc R U
C74 C 0.4824(10) 0.5129(6) 0.5632(4) 0.077(4) Uani 1 1 d . U
H74 H 0.5083 0.4811 0.5741 0.093 Uiso 1 1 calc R U
C75 C 0.4710(9) 0.5254(5) 0.5149(4) 0.062(3) Uani 1 1 d . U
C76 C 0.7036(10) 0.5013(5) 0.5079(5) 0.073(4) Uani 1 1 d . U
H76 H 0.6590 0.5089 0.5260 0.087 Uiso 1 1 calc R U
C77 C 0.7848(11) 0.5233(5) 0.5190(5) 0.080(4) Uani 1 1 d . U
H77 H 0.7946 0.5452 0.5448 0.096 Uiso 1 1 calc R U
C78 C 0.8547(11) 0.5157(5) 0.4950(5) 0.079(4) Uani 1 1 d . U
C79 C 0.9480(11) 0.5396(7) 0.5068(6) 0.115(6) Uani 1 1 d . U
H79A H 0.9512 0.5598 0.5347 0.172 Uiso 1 1 calc R U
H79B H 0.9931 0.5122 0.5111 0.172 Uiso 1 1 calc R U
H79C H 0.9594 0.5622 0.4820 0.172 Uiso 1 1 calc R U
C80 C 0.8297(12) 0.4839(7) 0.4557(6) 0.107(6) Uani 1 1 d . U
H80 H 0.8706 0.4785 0.4351 0.129 Uiso 1 1 calc R U
C81 C 0.7473(12) 0.4614(7) 0.4481(6) 0.108(6) Uani 1 1 d . U
H81 H 0.7364 0.4381 0.4233 0.130 Uiso 1 1 calc R U
C82 C 0.5328(10) 0.3759(5) 0.5464(5) 0.074(4) Uani 1 1 d . U
H82 H 0.4772 0.3935 0.5431 0.089 Uiso 1 1 calc R U
C83 C 0.5558(11) 0.3405(5) 0.5830(5) 0.082(4) Uani 1 1 d . U
H83 H 0.5146 0.3340 0.6032 0.098 Uiso 1 1 calc R U
C84 C 0.6366(12) 0.3162(5) 0.5891(5) 0.083(4) Uani 1 1 d . U
C85 C 0.6593(13) 0.2801(7) 0.6333(7) 0.125(6) Uani 1 1 d . U
H85A H 0.7187 0.2648 0.6341 0.187 Uiso 1 1 calc R U
H85B H 0.6585 0.3009 0.6606 0.187 Uiso 1 1 calc R U
H85C H 0.6144 0.2527 0.6321 0.187 Uiso 1 1 calc R U
C86 C 0.6945(12) 0.3249(6) 0.5587(6) 0.095(5) Uani 1 1 d . U
H86 H 0.7503 0.3075 0.5615 0.114 Uiso 1 1 calc R U
C87 C 0.6690(9) 0.3600(5) 0.5237(5) 0.071(3) Uani 1 1 d . U
H87 H 0.7105 0.3670 0.5037 0.085 Uiso 1 1 calc R U
C88 C 0.4294(11) 0.3370(5) 0.4427(5) 0.072(4) Uani 1 1 d . U
H88 H 0.4857 0.3202 0.4454 0.087 Uiso 1 1 calc R U
C89 C 0.3526(11) 0.3056(6) 0.4369(5) 0.081(4) Uani 1 1 d . U
H89 H 0.3564 0.2692 0.4356 0.097 Uiso 1 1 calc R U
C90 C 0.2705(12) 0.3312(6) 0.4332(5) 0.083(4) Uani 1 1 d . U
C91 C 0.1818(12) 0.3016(7) 0.4243(7) 0.117(6) Uani 1 1 d . U
H91A H 0.1319 0.3259 0.4228 0.176 Uiso 1 1 calc R U
H91B H 0.1777 0.2830 0.3955 0.176 Uiso 1 1 calc R U
H91C H 0.1792 0.2769 0.4488 0.176 Uiso 1 1 calc R U
C92 C 0.2680(10) 0.3841(5) 0.4333(5) 0.073(3) Uani 1 1 d . U
H92 H 0.2123 0.4017 0.4291 0.087 Uiso 1 1 calc R U
C93 C 0.3479(10) 0.4119(5) 0.4395(5) 0.071(3) Uani 1 1 d . U
H93 H 0.3450 0.4484 0.4403 0.085 Uiso 1 1 calc R U
O7 O 0.3338(17) 0.6752(7) 0.2366(9) 0.247(10) Uani 1 1 d . .
O8 O 0.3641(14) 0.6637(7) 0.3988(8) 0.221(9) Uani 1 1 d . .
O9 O 0.689(2) 0.2785(11) 0.4272(9) 0.338(18) Uani 1 1 d . .
O10 O 0.050(2) 0.2793(8) 0.2184(9) 0.319(16) Uani 1 1 d . .
O11 O 0.6857(13) 0.3932(6) 0.2494(7) 0.229(9) Uani 1 1 d . .
O12 O 0.2287(11) 0.5175(6) 0.4515(7) 0.214(8) Uani 1 1 d . .
O13 O 0.4011(15) 0.7430(7) 0.1552(9) 0.282(11) Uani 1 1 d . .
O14 O -0.047(2) 0.3090(7) 0.3168(10) 0.324(15) Uani 1 1 d . .
O15 O 0.8794(19) 0.3276(9) 0.3943(12) 0.339(15) Uani 1 1 d . .

loop_
_atom_site_aniso_label
_atom_site_aniso_U_11
_atom_site_aniso_U_22
_atom_site_aniso_U_33
_atom_site_aniso_U_23
_atom_site_aniso_U_13
_atom_site_aniso_U_12
Ru1 0.0668(7) 0.0725(6) 0.0510(7) 0.0023(5) 0.0168(6) 0.0048(5)
Ru2 0.0857(8) 0.0574(5) 0.0882(8) 0.0007(6) 0.0364(7) -0.0024(6)
Ru3 0.0677(7) 0.0664(6) 0.0502(6) -0.0017(5) 0.0155(6) -0.0032(5)
O1 0.096(7) 0.081(5) 0.083(5) 0.003(4) 0.031(5) 0.006(5)
O2 0.137(10) 0.113(7) 0.094(7) 0.040(6) 0.059(7) 0.015(7)
O3 0.078(5) 0.082(5) 0.105(6) 0.004(4) 0.013(5) 0.000(4)
O4 0.093(7) 0.187(11) 0.145(10) 0.032(8) -0.003(6) 0.018(7)
O5 0.078(6) 0.072(5) 0.073(5) -0.013(4) 0.027(5) -0.013(4)
O6 0.134(9) 0.089(6) 0.085(6) -0.020(5) 0.041(6) -0.006(6)
N1 0.070(6) 0.066(5) 0.052(5) 0.010(4) 0.018(4) 0.023(4)
N2 0.063(6) 0.079(5) 0.055(5) 0.006(4) 0.017(5) 0.005(4)
N3 0.069(7) 0.080(6) 0.083(6) 0.009(5) 0.014(6) 0.010(5)
N4 0.071(6) 0.070(6) 0.058(6) 0.000(5) 0.020(4) 0.007(4)
N5 0.064(6) 0.080(6) 0.060(5) 0.004(4) 0.003(4) 0.003(5)
N6 0.064(5) 0.062(5) 0.052(6) -0.007(4) 0.012(4) 0.005(4)
N7 0.082(6) 0.096(6) 0.087(7) 0.001(5) 0.038(5) 0.002(4)
N8 0.079(6) 0.070(5) 0.077(6) -0.002(4) 0.034(4) -0.010(4)
N9 0.098(8) 0.098(7) 0.082(8) -0.002(5) 0.030(6) -0.014(5)
N10 0.081(6) 0.055(6) 0.095(6) 0.001(5) 0.029(5) 0.002(5)
N11 0.052(5) 0.055(4) 0.066(5) -0.006(5) 0.003(4) -0.006(4)
N12 0.077(6) 0.068(6) 0.074(6) 0.003(5) 0.023(5) -0.005(5)
N13 0.070(6) 0.064(5) 0.047(5) 0.001(4) 0.011(4) -0.005(4)
N14 0.071(7) 0.061(5) 0.080(6) -0.001(4) 0.013(5) 0.005(5)
N15 0.062(6) 0.066(5) 0.056(5) -0.006(4) 0.013(4) -0.012(4)
N16 0.076(6) 0.071(6) 0.050(6) -0.003(4) 0.021(4) -0.004(4)
N17 0.063(6) 0.071(5) 0.056(5) -0.005(4) 0.009(4) -0.004(4)
N18 0.063(5) 0.064(5) 0.050(6) 0.006(4) 0.014(4) -0.001(4)
C1 0.078(9) 0.087(7) 0.073(6) 0.012(5) 0.032(6) 0.015(6)
C2 0.075(8) 0.073(6) 0.055(6) 0.013(5) 0.018(5) 0.018(5)
C3 0.106(11) 0.094(7) 0.051(6) 0.010(5) 0.014(6) 0.015(7)
C4 0.099(10) 0.092(8) 0.058(7) -0.003(6) 0.010(7) 0.019(7)
C5 0.082(9) 0.080(7) 0.064(6) -0.002(5) 0.010(6) 0.017(6)
C6 0.066(8) 0.070(6) 0.061(5) -0.004(4) 0.019(5) 0.013(5)
C7 0.049(7) 0.070(6) 0.061(5) 0.004(4) 0.012(5) 0.021(5)
C8 0.072(9) 0.087(7) 0.089(7) 0.019(5) 0.021(6) 0.011(6)
C9 0.095(12) 0.116(9) 0.108(9) 0.036(8) 0.028(8) -0.007(8)
C10 0.088(12) 0.156(11) 0.100(9) 0.031(8) 0.031(9) -0.018(9)
C11 0.078(11) 0.155(11) 0.075(9) 0.031(7) 0.029(8) -0.006(8)
C12 0.086(11) 0.134(10) 0.071(7) 0.012(6) 0.031(7) 0.006(8)
C13 0.079(9) 0.089(7) 0.068(6) 0.023(5) 0.026(6) 0.006(6)
C14 0.087(8) 0.107(10) 0.061(8) 0.014(7) 0.016(6) 0.012(7)
C15 0.096(8) 0.107(10) 0.074(9) 0.009(8) 0.010(7) 0.018(7)
C16 0.079(8) 0.087(8) 0.065(8) -0.008(6) 0.002(6) 0.008(6)
C17 0.109(10) 0.154(14) 0.084(11) 0.017(10) 0.014(8) 0.039(9)
C18 0.075(8) 0.135(11) 0.072(8) 0.013(8) 0.025(6) 0.029(7)
C19 0.075(7) 0.135(11) 0.058(8) 0.024(8) 0.024(6) 0.022(7)
C20 0.064(8) 0.139(11) 0.061(7) -0.009(7) 0.009(6) 0.005(7)
C21 0.092(9) 0.111(10) 0.063(8) 0.004(6) -0.003(7) 0.016(7)
C22 0.094(9) 0.113(9) 0.058(7) 0.013(6) -0.020(6) 0.015(7)
C23 0.172(17) 0.133(12) 0.091(10) -0.024(9) -0.050(10) 0.041(11)
C24 0.089(9) 0.098(9) 0.073(8) 0.007(6) -0.012(6) -0.010(7)
C25 0.080(8) 0.110(9) 0.067(8) -0.001(7) 0.007(6) -0.012(7)
C26 0.069(7) 0.068(6) 0.079(10) -0.005(6) 0.019(7) -0.001(5)
C27 0.082(7) 0.052(6) 0.084(10) -0.005(6) 0.020(6) 0.003(5)
C28 0.072(7) 0.077(6) 0.065(9) 0.001(6) 0.030(6) 0.008(5)
C29 0.074(9) 0.092(9) 0.19(2) 0.008(10) 0.026(10) 0.020(7)
C30 0.064(7) 0.068(6) 0.064(8) 0.006(5) 0.013(6) -0.001(5)
C31 0.065(6) 0.065(6) 0.057(8) 0.007(5) 0.018(6) 0.001(5)
C32 0.060(7) 0.083(6) 0.091(9) 0.017(6) 0.031(6) 0.014(5)
C33 0.081(7) 0.089(6) 0.114(9) 0.007(6) 0.042(6) 0.024(5)
C34 0.089(9) 0.082(6) 0.091(10) 0.012(6) 0.043(7) 0.015(6)
C35 0.110(10) 0.084(7) 0.106(10) 0.004(7) 0.042(7) 0.021(6)
C36 0.109(10) 0.069(6) 0.109(10) -0.002(6) 0.038(7) 0.006(6)
C37 0.095(7) 0.060(5) 0.084(6) 0.002(6) 0.048(5) -0.001(5)
C38 0.086(7) 0.068(6) 0.075(7) 0.006(5) 0.042(5) -0.008(5)
C39 0.090(7) 0.098(7) 0.074(7) 0.005(6) 0.037(5) -0.012(5)
C40 0.099(9) 0.143(10) 0.084(9) -0.004(7) 0.024(7) -0.012(7)
C41 0.090(9) 0.152(10) 0.077(9) 0.005(8) 0.030(7) -0.008(8)
C42 0.092(10) 0.151(11) 0.099(11) -0.001(8) 0.015(7) 0.002(8)
C43 0.103(9) 0.129(9) 0.085(9) 0.011(7) 0.030(7) 0.009(7)
C44 0.077(7) 0.108(7) 0.070(8) 0.010(6) 0.034(6) -0.007(5)
C45 0.083(9) 0.081(9) 0.097(8) 0.000(7) 0.024(6) 0.009(7)
C46 0.102(9) 0.082(9) 0.095(9) 0.006(7) 0.032(7) 0.012(7)
C47 0.104(9) 0.079(9) 0.126(10) 0.014(8) 0.041(8) 0.013(8)
C48 0.170(18) 0.140(15) 0.148(14) 0.024(12) 0.082(14) 0.007(13)
C49 0.089(10) 0.144(14) 0.132(10) 0.037(9) 0.053(8) 0.045(9)
C50 0.082(8) 0.108(11) 0.126(10) 0.028(8) 0.037(7) 0.028(7)
C51 0.073(7) 0.064(6) 0.077(10) 0.002(6) 0.008(6) 0.007(5)
C52 0.089(7) 0.063(5) 0.069(9) -0.004(5) 0.013(6) 0.012(5)
C53 0.091(8) 0.059(5) 0.048(6) -0.004(6) 0.006(6) 0.003(5)
C54 0.134(12) 0.064(5) 0.082(8) 0.001(7) 0.005(8) -0.002(7)
C55 0.092(8) 0.066(6) 0.073(10) -0.003(6) 0.009(6) -0.018(5)
C56 0.067(7) 0.067(6) 0.081(10) -0.006(6) 0.015(6) -0.004(5)
C57 0.075(8) 0.086(9) 0.075(7) -0.006(6) 0.016(6) -0.003(7)
C58 0.097(9) 0.119(12) 0.091(9) -0.029(8) 0.040(7) -0.021(8)
C59 0.100(9) 0.087(9) 0.062(7) -0.013(6) 0.042(6) -0.018(7)
C60 0.128(14) 0.168(15) 0.128(13) -0.071(12) 0.089(12) -0.063(12)
C61 0.111(10) 0.138(13) 0.087(8) -0.040(8) 0.050(7) -0.048(9)
C62 0.099(8) 0.140(13) 0.091(9) -0.048(9) 0.040(7) -0.045(8)
C63 0.089(10) 0.078(6) 0.069(6) -0.016(5) 0.025(6) -0.017(6)
C64 0.080(8) 0.077(6) 0.056(6) -0.007(4) 0.020(6) -0.022(5)
C65 0.082(10) 0.109(8) 0.065(7) 0.003(6) 0.020(7) -0.017(7)
C66 0.118(13) 0.111(9) 0.060(7) 0.015(6) 0.016(8) 0.001(8)
C67 0.097(11) 0.081(7) 0.075(7) 0.021(6) 0.012(7) -0.006(7)
C68 0.062(8) 0.074(6) 0.061(6) 0.004(4) 0.010(5) -0.002(5)
C69 0.082(9) 0.066(6) 0.062(6) 0.001(4) 0.015(5) 0.004(6)
C70 0.073(9) 0.087(7) 0.068(6) -0.008(5) 0.008(6) 0.013(6)
C71 0.078(10) 0.090(8) 0.097(8) -0.012(6) 0.020(7) 0.016(7)
C72 0.104(12) 0.114(9) 0.079(8) -0.022(7) 0.023(8) 0.016(8)
C73 0.127(14) 0.117(9) 0.065(8) -0.012(7) 0.027(8) 0.021(9)
C74 0.083(10) 0.109(8) 0.040(6) -0.002(5) 0.010(6) 0.019(7)
C75 0.056(8) 0.080(6) 0.049(5) -0.007(4) 0.008(5) 0.002(5)
C76 0.076(7) 0.073(7) 0.070(8) -0.010(6) 0.015(6) 0.000(6)
C77 0.078(7) 0.090(8) 0.069(8) -0.014(7) 0.005(6) -0.013(6)
C78 0.083(8) 0.091(9) 0.065(8) -0.001(6) 0.015(6) -0.019(6)
C79 0.093(9) 0.154(14) 0.097(12) -0.003(11) 0.018(8) -0.050(9)
C80 0.083(8) 0.151(13) 0.095(10) -0.036(9) 0.038(7) -0.041(8)
C81 0.088(8) 0.142(13) 0.104(11) -0.055(10) 0.043(8) -0.038(8)
C82 0.070(8) 0.087(8) 0.066(7) 0.011(6) 0.010(6) 0.008(6)
C83 0.094(9) 0.087(8) 0.063(8) 0.015(6) 0.008(7) -0.001(6)
C84 0.091(9) 0.066(7) 0.087(9) 0.007(6) -0.003(7) -0.010(6)
C85 0.118(13) 0.116(11) 0.130(12) 0.055(10) -0.010(10) -0.007(10)
C86 0.091(9) 0.091(9) 0.101(10) 0.023(7) 0.006(7) 0.010(7)
C87 0.055(6) 0.064(7) 0.090(9) 0.003(6) 0.000(6) -0.012(5)
C88 0.081(8) 0.067(6) 0.062(9) 0.005(5) -0.009(6) -0.002(5)
C89 0.084(7) 0.074(7) 0.081(10) 0.003(6) 0.004(7) -0.018(5)
C90 0.086(8) 0.092(7) 0.069(10) 0.009(7) 0.008(7) -0.012(6)
C91 0.102(10) 0.127(11) 0.120(15) 0.022(10) 0.008(9) -0.038(8)
C92 0.062(7) 0.092(7) 0.065(9) 0.006(6) 0.014(6) -0.002(5)
C93 0.068(6) 0.083(7) 0.063(9) 0.011(6) 0.015(6) 0.003(5)
O7 0.26(2) 0.172(15) 0.31(3) -0.043(16) 0.04(2) -0.078(15)
O8 0.22(2) 0.174(14) 0.27(2) 0.108(15) 0.046(17) 0.044(13)
O9 0.49(4) 0.29(3) 0.27(3) 0.08(2) 0.20(3) 0.20(3)
O10 0.52(5) 0.163(17) 0.26(3) -0.042(17) 0.01(3) -0.10(2)
O11 0.226(19) 0.146(12) 0.32(2) -0.065(13) 0.056(17) -0.051(12)
O12 0.164(15) 0.153(12) 0.31(2) -0.023(13) -0.012(14) 0.048(10)
O13 0.24(2) 0.222(19) 0.39(3) 0.03(2) 0.07(2) -0.018(16)
O14 0.44(4) 0.207(18) 0.36(3) -0.04(2) 0.16(3) -0.15(2)
O15 0.32(3) 0.23(2) 0.48(5) 0.01(2) 0.10(3) -0.05(2)

loop_
_atom_type_symbol
_atom_type_description
_atom_type_scat_dispersion_real
_atom_type_scat_dispersion_imag
_atom_type_scat_source
C C 0.0033 0.0016 'International Tables Vol C Tables 4.2.6.8 and 6.1.1.4'
H H 0.0000 0.0000 'International Tables Vol C Tables 4.2.6.8 and 6.1.1.4'
N N 0.0061 0.0033 'International Tables Vol C Tables 4.2.6.8 and 6.1.1.4'
O O 0.0106 0.0060 'International Tables Vol C Tables 4.2.6.8 and 6.1.1.4'
Ru Ru -1.2594 0.8363 'International Tables Vol C Tables 4.2.6.8 and 6.1.1.4'

loop_
_geom_angle_atom_site_label_1
_geom_angle_atom_site_label_2
_geom_angle_atom_site_label_3
_geom_angle
N1 Ru1 O1 79.7(4)
N1 Ru1 N2 79.0(4)
N1 Ru1 N4 91.0(4)
N1 Ru1 N5 176.7(4)
N1 Ru1 N6 91.3(4)
N2 Ru1 O1 158.6(4)
N2 Ru1 N4 88.8(4)
N2 Ru1 N5 104.3(4)
N4 Ru1 O1 90.3(4)
N5 Ru1 O1 97.1(4)
N5 Ru1 N4 89.5(4)
N6 Ru1 O1 89.2(4)
N6 Ru1 N2 92.5(4)
N6 Ru1 N4 177.5(4)
N6 Ru1 N5 88.2(4)
N7 Ru2 O3 78.3(4)
N7 Ru2 N10 93.9(4)
N7 Ru2 N11 169.7(5)
N7 Ru2 N12 92.2(4)
N8 Ru2 O3 155.9(4)
N8 Ru2 N7 77.7(5)
N8 Ru2 N10 88.2(4)
N8 Ru2 N11 112.6(4)
N8 Ru2 N12 94.0(4)
N10 Ru2 O3 91.8(4)
N10 Ru2 N11 86.1(4)
N10 Ru2 N12 173.9(3)
N11 Ru2 O3 91.4(4)
N11 Ru2 N12 87.8(4)
N12 Ru2 O3 88.5(4)
O5 Ru3 N17 96.1(4)
O5 Ru3 N18 88.0(4)
N13 Ru3 O5 158.0(4)
N13 Ru3 N16 89.7(4)
N13 Ru3 N17 106.0(4)
N13 Ru3 N18 92.4(4)
N15 Ru3 O5 79.1(4)
N15 Ru3 N13 78.9(4)
N15 Ru3 N16 92.0(4)
N15 Ru3 N17 175.0(4)
N15 Ru3 N18 91.6(4)
N16 Ru3 O5 91.4(4)
N16 Ru3 N17 89.3(4)
N16 Ru3 N18 176.1(4)
N17 Ru3 N18 87.0(4)
C1 O1 Ru1 110.6(9)
C32 O3 Ru2 110.5(9)
C63 O5 Ru3 113.3(9)
C2 N1 Ru1 117.3(9)
C2 N1 C6 121.6(12)
C6 N1 Ru1 121.0(8)
C7 N2 Ru1 112.4(8)
C7 N2 C13 101.4(11)
C13 N2 Ru1 146.2(10)
C7 N3 C8 99.5(12)
C14 N4 Ru1 119.8(10)
C14 N4 C19 116.4(12)
C19 N4 Ru1 123.7(9)
C20 N5 Ru1 123.5(10)
C25 N5 Ru1 120.9(10)
C25 N5 C20 115.3(13)
C26 N6 Ru1 118.7(9)
C26 N6 C31 114.4(11)
C31 N6 Ru1 126.9(8)
C33 N7 Ru2 116.0(10)
C37 N7 Ru2 117.4(11)
C37 N7 C33 126.6(14)
C38 N8 Ru2 116.6(12)
C38 N8 C44 105.0(13)
C44 N8 Ru2 138.2(9)
C38 N9 C39 96.1(12)
C45 N10 Ru2 120.4(10)
C45 N10 C50 113.2(13)
C50 N10 Ru2 125.7(12)
C51 N11 Ru2 126.7(9)
C51 N11 C56 118.2(9)
C56 N11 Ru2 114.6(9)
C57 N12 Ru2 120.9(10)
C57 N12 C62 117.5(13)
C62 N12 Ru2 121.3(10)
C69 N13 Ru3 111.9(9)
C69 N13 C75 103.3(10)
C75 N13 Ru3 144.6(9)
C70 N14 C69 103.8(11)
C64 N15 Ru3 118.7(9)
C68 N15 Ru3 120.3(9)
C68 N15 C64 120.9(11)
C76 N16 Ru3 122.7(9)
C81 N16 Ru3 124.1(10)
C81 N16 C76 113.2(13)
C82 N17 Ru3 123.2(9)
C82 N17 C87 116.9(12)
C87 N17 Ru3 119.8(9)
C88 N18 Ru3 120.3(9)
C93 N18 Ru3 124.0(9)
C93 N18 C88 115.6(12)
O1 C1 O2 124.2(15)
O1 C1 C2 117.2(12)
O2 C1 C2 118.6(14)
N1 C2 C1 115.0(12)
N1 C2 C3 118.2(13)
C3 C2 C1 126.6(12)
C4 C3 C2 119.4(13)
C3 C4 C5 119.5(14)
C6 C5 C4 119.8(14)
N1 C6 C5 121.1(13)
N1 C6 C7 110.4(11)
C5 C6 C7 128.1(13)
N2 C7 C6 117.0(12)
N3 C7 N2 119.1(12)
N3 C7 C6 123.9(13)
N3 C8 C9 127.3(16)
C13 C8 N3 112.0(13)
C13 C8 C9 120.7(16)
C10 C9 C8 114.9(18)
C9 C10 C11 126.5(18)
C12 C11 C10 120.4(17)
C13 C12 C11 113.4(16)
C8 C13 N2 108.0(13)
C8 C13 C12 124.0(13)
C12 C13 N2 127.7(14)
N4 C14 C15 121.1(15)
C16 C15 C14 122.2(15)
C15 C16 C17 122.7(15)
C15 C16 C18 115.1(15)
C18 C16 C17 122.2(15)
C19 C18 C16 123.9(15)
C18 C19 N4 121.2(14)
C21 C20 N5 122.3(15)
C20 C21 C22 123.1(17)
C21 C22 C23 126.7(18)
C24 C22 C21 113.3(15)
C24 C22 C23 119.9(17)
C22 C24 C25 121.0(16)
C24 C25 N5 124.9(15)
C27 C26 N6 122.1(13)
C26 C27 C28 122.9(12)
C27 C28 C29 119.7(12)
C30 C28 C27 113.3(12)
C30 C28 C29 126.9(14)
C31 C30 C28 123.0(13)
C30 C31 N6 124.3(12)
O3 C32 C33 121.0(15)
O4 C32 O3 117.6(15)
O4 C32 C33 121.0(15)
N7 C33 C32 114.0(14)
C34 C33 N7 112.5(17)
C34 C33 C32 133.4(18)
C33 C34 C35 129.1(18)
C34 C35 C36 117.5(14)
C37 C36 C35 115.5(15)
N7 C37 C36 118.7(18)
N7 C37 C38 109.2(11)
C36 C37 C38 131.9(16)
N8 C38 N9 123.8(16)
N8 C38 C37 119.0(15)
N9 C38 C37 117.2(12)
N9 C39 C40 125.5(15)
N9 C39 C44 113.3(15)
C40 C39 C44 121.1(16)
C41 C40 C39 117.3(17)
C40 C41 C42 119.7(18)
C41 C42 C43 123.5(18)
C44 C43 C42 116.2(18)
N8 C44 C39 101.7(14)
C43 C44 N8 135.7(16)
C43 C44 C39 121.9(17)
C46 C45 N10 124.2(16)
C45 C46 C47 117.6(18)
C46 C47 C48 118.0(18)
C49 C47 C46 119.9(18)
C49 C47 C48 122.1(17)
C47 C49 C50 120.8(18)
N10 C50 C49 124.4(17)
N11 C51 C52 121.5(13)
C53 C52 C51 125.6(14)
C52 C53 C54 128.5(14)
C52 C53 C55 114.6(9)
C55 C53 C54 116.9(13)
C56 C55 C53 116.4(13)
N11 C56 C55 123.8(13)
N12 C57 C58 124.8(16)
C57 C58 C59 120.9(16)
C58 C59 C60 123.5(15)
C61 C59 C58 116.9(14)
C61 C59 C60 119.2(16)
C59 C61 C62 117.3(15)
N12 C62 C61 122.3(15)
O5 C63 C64 116.5(12)
O6 C63 O5 125.5(14)
O6 C63 C64 117.8(14)
N15 C64 C63 112.4(12)
C65 C64 N15 120.6(13)
C65 C64 C63 126.8(13)
C66 C65 C64 119.8(15)
C65 C66 C67 120.8(15)
C68 C67 C66 119.2(14)
N15 C68 C67 118.6(13)
N15 C68 C69 111.0(11)
C67 C68 C69 130.4(13)
N13 C69 N14 115.7(13)
N13 C69 C68 117.8(12)
N14 C69 C68 126.5(12)
N14 C70 C71 129.8(14)
N14 C70 C75 108.7(11)
C71 C70 C75 121.4(14)
C70 C71 C72 115.8(14)
C73 C72 C71 120.7(14)
C72 C73 C74 124.3(16)
C73 C74 C75 118.4(15)
N13 C75 C70 108.4(11)
N13 C75 C74 132.3(12)
C74 C75 C70 119.3(12)
C77 C76 N16 123.5(14)
C76 C77 C78 123.4(14)
C77 C78 C79 125.0(14)
C80 C78 C77 112.6(14)
C80 C78 C79 122.4(14)
C81 C80 C78 120.0(15)
N16 C81 C80 127.0(16)
N17 C82 C83 120.8(14)
C84 C83 C82 120.4(15)
C83 C84 C85 116.8(16)
C83 C84 C86 119.1(15)
C86 C84 C85 124.1(16)
C84 C86 C87 118.2(16)
N17 C87 C86 124.5(15)
N18 C88 C89 125.5(14)
C90 C89 C88 116.2(14)
C89 C90 C91 121.3(15)
C89 C90 C92 119.9(15)
C92 C90 C91 118.5(16)
C93 C92 C90 119.6(14)
N18 C93 C92 123.1(13)

loop_
_geom_bond_atom_site_label_1
_geom_bond_atom_site_label_2
_geom_bond_distance
Ru1 O1 2.144(9)
Ru1 N1 1.958(10)
Ru1 N2 2.065(10)
Ru1 N4 2.097(11)
Ru1 N5 2.082(11)
Ru1 N6 2.047(10)
Ru2 O3 2.200(10)
Ru2 N7 2.020(12)
Ru2 N8 2.017(12)
Ru2 N10 2.072(12)
Ru2 N11 2.101(7)
Ru2 N12 2.117(11)
Ru3 O5 2.131(8)
Ru3 N13 2.092(10)
Ru3 N15 1.949(10)
Ru3 N16 2.085(11)
Ru3 N17 2.110(11)
Ru3 N18 2.121(10)
O1 C1 1.296(17)
O2 C1 1.272(16)
O3 C32 1.318(15)
O4 C32 1.284(18)
O5 C63 1.287(16)
O6 C63 1.234(16)
N1 C2 1.318(15)
N1 C6 1.339(16)
N2 C7 1.369(16)
N2 C13 1.404(15)
N3 C7 1.346(16)
N3 C8 1.406(19)
N4 C14 1.339(16)
N4 C19 1.364(16)
N5 C20 1.377(17)
N5 C25 1.342(17)
N6 C26 1.395(16)
N6 C31 1.327(15)
N7 C33 1.427(19)
N7 C37 1.349(19)
N8 C38 1.232(15)
N8 C44 1.419(19)
N9 C38 1.378(19)
N9 C39 1.379(19)
N10 C45 1.398(19)
N10 C50 1.379(18)
N11 C51 1.287(16)
N11 C56 1.366(16)
N12 C57 1.277(17)
N12 C62 1.318(18)
N13 C69 1.338(16)
N13 C75 1.368(15)
N14 C69 1.344(16)
N14 C70 1.349(17)
N15 C64 1.364(16)
N15 C68 1.345(15)
N16 C76 1.362(16)
N16 C81 1.284(16)
N17 C82 1.331(16)
N17 C87 1.320(15)
N18 C88 1.330(15)
N18 C93 1.328(16)
C1 C2 1.48(2)
C2 C3 1.460(19)
C3 C4 1.345(19)
C4 C5 1.370(19)
C5 C6 1.369(18)
C6 C7 1.469(18)
C8 C9 1.43(2)
C8 C13 1.38(2)
C9 C10 1.30(2)
C10 C11 1.39(2)
C11 C12 1.42(2)
C12 C13 1.40(2)
C14 C15 1.38(2)
C15 C16 1.364(19)
C16 C17 1.50(2)
C16 C18 1.325(19)
C18 C19 1.355(19)
C20 C21 1.38(2)
C21 C22 1.40(2)
C22 C23 1.50(2)
C22 C24 1.42(2)
C24 C25 1.38(2)
C26 C27 1.344(17)
C27 C28 1.400(18)
C28 C29 1.509(19)
C28 C30 1.362(17)
C30 C31 1.356(17)
C32 C33 1.40(2)
C33 C34 1.266(18)
C34 C35 1.35(2)
C35 C36 1.50(2)
C36 C37 1.377(15)
C37 C38 1.48(2)
C39 C40 1.41(2)
C39 C44 1.46(2)
C40 C41 1.41(2)
C41 C42 1.37(2)
C42 C43 1.47(2)
C43 C44 1.30(2)
C45 C46 1.37(2)
C46 C47 1.37(2)
C47 C48 1.70(2)
C47 C49 1.36(2)
C49 C50 1.32(2)
C51 C52 1.370(17)
C52 C53 1.320(17)
C53 C54 1.485(13)
C53 C55 1.482(19)
C55 C56 1.385(17)
C57 C58 1.335(19)
C58 C59 1.36(2)
C59 C60 1.444(19)
C59 C61 1.37(2)
C61 C62 1.427(19)
C63 C64 1.50(2)
C64 C65 1.378(19)
C65 C66 1.33(2)
C66 C67 1.38(2)
C67 C68 1.417(18)
C68 C69 1.462(19)
C70 C71 1.391(19)
C70 C75 1.405(18)
C71 C72 1.44(2)
C72 C73 1.36(2)
C73 C74 1.303(19)
C74 C75 1.434(17)
C76 C77 1.322(19)
C77 C78 1.355(18)
C78 C79 1.50(2)
C78 C80 1.41(2)
C80 C81 1.33(2)
C82 C83 1.400(18)
C83 C84 1.33(2)
C84 C85 1.58(2)
C84 C86 1.35(2)
C86 C87 1.37(2)
C88 C89 1.378(18)
C89 C90 1.37(2)
C90 C91 1.50(2)
C90 C92 1.347(18)
C92 C93 1.366(18)

loop_
_platon_squeeze_void_nr
_platon_squeeze_void_average_x
_platon_squeeze_void_average_y
_platon_squeeze_void_average_z
_platon_squeeze_void_volume
_platon_squeeze_void_count_electrons
_platon_squeeze_void_content
1 0.101 0.761 0.085 525 120 '12 H2O '
2 0.101 0.239 0.585 525 120 '12 H2O '
3 0.602 0.739 0.585 519 118 '12 H2O '
4 0.602 0.261 1.085 519 118 '12 H2O'

loop_
_twin_individual_id
_twin_individual_mass_fraction_refined
1 0.2
2 0.8
